data_4086595
loop_
_publ_author_name
'Lee, Siu Yin'
'Fung, Hong Sang'
'Feng, Shiyu'
'Chan, Kin Shing'

_publ_section_title
;
 Visible Light Photocatalysis of Carbon--Carbon \s-Bond Anaerobic
 Oxidation of Ketones with Water by Cobalt(II) Porphyrins
;
_journal_issue 15
_journal_name_full Organometallics
_journal_page_first 2480
_journal_paper_doi 10.1021/acs.organomet.6b00352
_journal_volume 35
_journal_year 2016
_chemical_formula_sum 'C48 H31 Cl4 Co N4 O'
_chemical_formula_weight 880.50
_chemical_name_systematic
; 
 ? 
;
_space_group_IT_number 2
_symmetry_cell_setting triclinic
_symmetry_space_group_name_Hall '-P 1'
_symmetry_space_group_name_H-M 'P -1'
_atom_sites_solution_hydrogens geom
_atom_sites_solution_primary direct
_atom_sites_solution_secondary difmap
_audit_creation_method SHELXL-97
_cell_angle_alpha 86.518(3)
_cell_angle_beta 68.511(3)
_cell_angle_gamma 60.584(3)
_cell_formula_units_Z 2
_cell_length_a 13.419(2)
_cell_length_b 13.549(2)
_cell_length_c 16.161(2)
_cell_measurement_reflns_used 234
_cell_measurement_temperature 296(2)
_cell_measurement_theta_max 15
_cell_measurement_theta_min 15
_cell_volume 2355.7(6)
_computing_cell_refinement 'BRUKER KAPPA APEXII DUO DIFFRACTOMETER'
_computing_data_collection 'BRUKER KAPPA APEXII DUO DIFFRACTOMETER'
_computing_data_reduction 'BRUKER KAPPA APEXII DUO DIFFRACTOMETER'
_computing_molecular_graphics 'SIEMENS SHELXTL'
_computing_publication_material 'SIEMENS SHELXTL'
_computing_structure_refinement 'SHELXL-97 (Sheldrick, 2008)'
_computing_structure_solution 'SHELXS-97 (Sheldrick, 2008)'
_diffrn_ambient_temperature 296(2)
_diffrn_measured_fraction_theta_full 0.984
_diffrn_measured_fraction_theta_max 0.984
_diffrn_measurement_device_type 'BRUKER KAPPA APEXII DUO DIFFRACTOMETER'
_diffrn_measurement_method 'PHI & OMEGA SCAN'
_diffrn_radiation_monochromator graphite
_diffrn_radiation_source 'fine-focus sealed tube'
_diffrn_radiation_type MoK\a
_diffrn_radiation_wavelength 0.71073
_diffrn_reflns_av_R_equivalents 0.0760
_diffrn_reflns_av_sigmaI/netI 0.0697
_diffrn_reflns_limit_h_max 15
_diffrn_reflns_limit_h_min -16
_diffrn_reflns_limit_k_max 15
_diffrn_reflns_limit_k_min -16
_diffrn_reflns_limit_l_max 19
_diffrn_reflns_limit_l_min -16
_diffrn_reflns_number 30999
_diffrn_reflns_theta_full 25.25
_diffrn_reflns_theta_max 25.25
_diffrn_reflns_theta_min 1.81
_exptl_absorpt_coefficient_mu 0.629
_exptl_absorpt_correction_T_max 0.7454
_exptl_absorpt_correction_T_min 0.4648
_exptl_absorpt_correction_type multi-scan
_exptl_crystal_colour red
_exptl_crystal_density_diffrn 1.241
_exptl_crystal_density_method 'not measured'
_exptl_crystal_description block
_exptl_crystal_F_000 900
_exptl_crystal_size_max 0.50
_exptl_crystal_size_mid 0.40
_exptl_crystal_size_min 0.30
_platon_squeeze_details
;
;
_refine_diff_density_max 0.897
_refine_diff_density_min -0.544
_refine_diff_density_rms 0.082
_refine_ls_extinction_method none
_refine_ls_goodness_of_fit_ref 0.968
_refine_ls_hydrogen_treatment riding
_refine_ls_matrix_type full
_refine_ls_number_parameters 551
_refine_ls_number_reflns 8380
_refine_ls_number_restraints 26
_refine_ls_restrained_S_all 0.997
_refine_ls_R_factor_all 0.0848
_refine_ls_R_factor_gt 0.0619
_refine_ls_shift/su_max 0.001
_refine_ls_shift/su_mean 0.000
_refine_ls_structure_factor_coef Fsqd
_refine_ls_weighting_details 'calc w=1/[\s^2^(Fo^2^)+(0.1210P)^2^+0.0000P] where P=(Fo^2^+2Fc^2^)/3'
_refine_ls_weighting_scheme calc
_refine_ls_wR_factor_gt 0.1621
_refine_ls_wR_factor_ref 0.1795
_reflns_number_gt 5764
_reflns_number_total 8380
_reflns_threshold_expression >2sigma(I)
_cod_data_source_file om6b00352_si_002.cif
_cod_data_source_block Co(tpclp)COiPr_1c
_cod_depositor_comments
;
The following automatic conversions were performed:

'_symmetry_cell_setting' value 'Triclinic' changed to 'triclinic'
according to
/usr/data/users/saulius/crontab/automatic-downloads/rss-feeds/ACS/lib/dictionaries/cif_core.dic
dictionary named 'cif_core.dic' version 2.4.2 from 2011-04-26.

Automatic conversion script
Id: cif_fix_values 4268 2015-11-12 08:31:59Z antanas 

 Adding full bibliography for 4086593--4086596.cif.
;
_cod_original_cell_volume 2355.5(6)
_cod_original_sg_symbol_H-M P-1
_cod_database_code 4086595

loop_
_symmetry_equiv_pos_as_xyz
'x, y, z'
'-x, -y, -z'

loop_
_atom_site_label
_atom_site_type_symbol
_atom_site_fract_x
_atom_site_fract_y
_atom_site_fract_z
_atom_site_U_iso_or_equiv
_atom_site_adp_type
_atom_site_occupancy
_atom_site_symmetry_multiplicity
_atom_site_calc_flag
_atom_site_refinement_flags
_atom_site_disorder_assembly
_atom_site_disorder_group
Co1 Co 0.21033(4) 0.43910(3) 0.35170(3) 0.04641(17) Uani 1 1 d . A .
Cl1 Cl -0.06657(12) -0.05975(10) 0.28999(9) 0.0923(4) Uani 1 1 d . . .
Cl2 Cl 0.19628(14) 0.22384(12) 0.91846(8) 0.1032(4) Uani 1 1 d . . .
Cl3 Cl 0.41968(13) 0.97963(12) 0.44657(10) 0.1132(5) Uani 1 1 d . . .
Cl4 Cl 0.31707(12) 0.58929(10) -0.23977(7) 0.0916(4) Uani 1 1 d . . .
N1 N 0.1683(2) 0.3988(2) 0.26032(18) 0.0488(6) Uani 1 1 d . . .
N2 N 0.1402(2) 0.3578(2) 0.43387(17) 0.0479(6) Uani 1 1 d . . .
N3 N 0.2463(2) 0.4836(2) 0.44546(17) 0.0482(6) Uani 1 1 d . . .
N4 N 0.2423(2) 0.5504(2) 0.28123(17) 0.0492(6) Uani 1 1 d . . .
C1 C 0.1954(3) 0.4236(3) 0.1733(2) 0.0550(8) Uani 1 1 d . . .
C2 C 0.1812(4) 0.3552(3) 0.1191(3) 0.0674(10) Uani 1 1 d . . .
H2A H 0.1957 0.3557 0.0583 0.081 Uiso 1 1 calc R . .
C3 C 0.1436(4) 0.2907(3) 0.1719(2) 0.0644(10) Uani 1 1 d . . .
H3A H 0.1276 0.2376 0.1544 0.077 Uiso 1 1 calc R . .
C4 C 0.1320(3) 0.3178(3) 0.2610(2) 0.0521(8) Uani 1 1 d . . .
C5 C 0.0878(3) 0.2746(3) 0.3366(2) 0.0507(8) Uani 1 1 d . . .
C6 C 0.0839(3) 0.3016(3) 0.4200(2) 0.0504(8) Uani 1 1 d . . .
C7 C 0.0303(3) 0.2654(3) 0.5006(2) 0.0588(9) Uani 1 1 d . . .
H7A H -0.0151 0.2290 0.5080 0.071 Uiso 1 1 calc R . .
C8 C 0.0581(3) 0.2941(3) 0.5638(2) 0.0567(8) Uani 1 1 d . . .
H8A H 0.0349 0.2819 0.6234 0.068 Uiso 1 1 calc R . .
C9 C 0.1301(3) 0.3470(3) 0.5218(2) 0.0496(7) Uani 1 1 d . . .
C10 C 0.1906(3) 0.3758(3) 0.5621(2) 0.0514(8) Uani 1 1 d . . .
C11 C 0.2492(3) 0.4362(3) 0.5230(2) 0.0501(8) Uani 1 1 d . . .
C12 C 0.3110(4) 0.4698(3) 0.5620(3) 0.0610(9) Uani 1 1 d . . .
H12A H 0.3296 0.4449 0.6121 0.073 Uiso 1 1 calc R . .
C13 C 0.3365(4) 0.5434(3) 0.5127(3) 0.0615(9) Uani 1 1 d . . .
H13A H 0.3740 0.5808 0.5232 0.074 Uiso 1 1 calc R . .
C14 C 0.2954(3) 0.5539(3) 0.4409(2) 0.0498(8) Uani 1 1 d . . .
C15 C 0.2983(3) 0.6286(3) 0.3791(2) 0.0491(8) Uani 1 1 d . . .
C16 C 0.2698(3) 0.6282(3) 0.3045(2) 0.0488(7) Uani 1 1 d . . .
C17 C 0.2756(3) 0.7010(3) 0.2372(2) 0.0561(8) Uani 1 1 d . . .
H17A H 0.2885 0.7620 0.2392 0.067 Uiso 1 1 calc R . .
C18 C 0.2588(3) 0.6649(3) 0.1707(2) 0.0592(9) Uani 1 1 d . . .
H18A H 0.2593 0.6953 0.1175 0.071 Uiso 1 1 calc R . .
C19 C 0.2402(3) 0.5705(3) 0.1971(2) 0.0520(8) Uani 1 1 d . . .
C20 C 0.2265(3) 0.5054(3) 0.1427(2) 0.0539(8) Uani 1 1 d . . .
C21 C 0.0461(3) 0.1936(3) 0.3276(2) 0.0534(8) Uani 1 1 d . . .
C22 C -0.0493(4) 0.2246(3) 0.2985(3) 0.0634(10) Uani 1 1 d . . .
H22A H -0.0912 0.2991 0.2871 0.076 Uiso 1 1 calc R . .
C23 C -0.0839(4) 0.1470(3) 0.2860(3) 0.0657(10) Uani 1 1 d . . .
H23A H -0.1465 0.1684 0.2649 0.079 Uiso 1 1 calc R . .
C24 C -0.0237(4) 0.0383(3) 0.3055(3) 0.0660(10) Uani 1 1 d . . .
C25 C 0.0681(4) 0.0058(3) 0.3362(3) 0.0683(10) Uani 1 1 d . . .
H25A H 0.1073 -0.0681 0.3495 0.082 Uiso 1 1 calc R . .
C26 C 0.1034(4) 0.0830(3) 0.3477(3) 0.0641(9) Uani 1 1 d . . .
H26A H 0.1661 0.0604 0.3690 0.077 Uiso 1 1 calc R . .
C31 C 0.1908(3) 0.3384(3) 0.6516(2) 0.0509(8) Uani 1 1 d . . .
C32 C 0.2369(3) 0.2243(3) 0.6620(2) 0.0554(8) Uani 1 1 d . . .
H32A H 0.2678 0.1706 0.6129 0.066 Uiso 1 1 calc R . .
C33 C 0.2382(4) 0.1880(3) 0.7433(2) 0.0613(9) Uani 1 1 d . . .
H33A H 0.2686 0.1110 0.7496 0.074 Uiso 1 1 calc R . .
C34 C 0.1932(4) 0.2689(4) 0.8155(2) 0.0668(10) Uani 1 1 d . . .
C35 C 0.1460(4) 0.3832(4) 0.8078(2) 0.0697(10) Uani 1 1 d . . .
H35A H 0.1164 0.4367 0.8567 0.084 Uiso 1 1 calc R . .
C36 C 0.1432(4) 0.4170(3) 0.7264(2) 0.0636(9) Uani 1 1 d . . .
H36A H 0.1085 0.4946 0.7213 0.076 Uiso 1 1 calc R . .
C41 C 0.3317(3) 0.7147(3) 0.3936(2) 0.0511(8) Uani 1 1 d . . .
C42 C 0.2545(4) 0.7981(3) 0.4685(2) 0.0622(9) Uani 1 1 d . . .
H42A H 0.1836 0.7992 0.5092 0.075 Uiso 1 1 calc R . .
C43 C 0.2819(4) 0.8802(3) 0.4836(3) 0.0718(11) Uani 1 1 d . . .
H43A H 0.2288 0.9367 0.5336 0.086 Uiso 1 1 calc R . .
C44 C 0.3853(4) 0.8779(3) 0.4258(3) 0.0647(10) Uani 1 1 d . . .
C45 C 0.4653(4) 0.7957(4) 0.3503(3) 0.0758(11) Uani 1 1 d . . .
H45A H 0.5366 0.7946 0.3107 0.091 Uiso 1 1 calc R . .
C46 C 0.4364(4) 0.7146(3) 0.3351(3) 0.0682(10) Uani 1 1 d . . .
H46A H 0.4891 0.6591 0.2844 0.082 Uiso 1 1 calc R . .
C51 C 0.2480(3) 0.5266(3) 0.0473(2) 0.0543(8) Uani 1 1 d . . .
C52 C 0.3670(4) 0.4893(4) -0.0147(2) 0.0702(11) Uani 1 1 d . . .
H52A H 0.4336 0.4504 0.0030 0.084 Uiso 1 1 calc R . .
C53 C 0.3884(4) 0.5092(4) -0.1033(3) 0.0755(11) Uani 1 1 d . . .
H53A H 0.4687 0.4842 -0.1448 0.091 Uiso 1 1 calc R . .
C54 C 0.2901(4) 0.5660(3) -0.1285(2) 0.0622(9) Uani 1 1 d . . .
C55 C 0.1730(4) 0.6032(4) -0.0694(3) 0.0801(12) Uani 1 1 d . . .
H55A H 0.1070 0.6417 -0.0877 0.096 Uiso 1 1 calc R . .
C56 C 0.1520(4) 0.5837(4) 0.0190(3) 0.0801(12) Uani 1 1 d . . .
H56A H 0.0711 0.6098 0.0599 0.096 Uiso 1 1 calc R . .
C61 C 0.3786(4) 0.3167(4) 0.2927(3) 0.0914(15) Uani 1 1 d D . .
O1 O 0.4479(4) 0.3357(4) 0.2193(4) 0.097(2) Uani 0.639(8) 1 d PD A 1
C62 C 0.4377(6) 0.2079(5) 0.3280(5) 0.080(2) Uani 0.639(8) 1 d PD A 1
C63 C 0.4619(10) 0.1188(7) 0.2561(7) 0.118(3) Uani 0.639(8) 1 d PD A 1
O1' O 0.3728(11) 0.2198(8) 0.3061(8) 0.120(5) Uani 0.361(8) 1 d PDU A 2
C62' C 0.4937(9) 0.3007(10) 0.2890(8) 0.091(4) Uani 0.361(8) 1 d PDU A 2
C63' C 0.5513(19) 0.2617(18) 0.1872(9) 0.129(6) Uani 0.361(8) 1 d PDU A 2
C64 C 0.5481(6) 0.2041(7) 0.3432(5) 0.146(3) Uani 1 1 d D . .

loop_
_atom_site_aniso_label
_atom_site_aniso_U_11
_atom_site_aniso_U_22
_atom_site_aniso_U_33
_atom_site_aniso_U_23
_atom_site_aniso_U_13
_atom_site_aniso_U_12
Co1 0.0548(3) 0.0457(3) 0.0513(3) 0.00331(18) -0.0263(2) -0.0298(2)
Cl1 0.1188(9) 0.0764(7) 0.1077(9) -0.0048(6) -0.0339(7) -0.0724(7)
Cl2 0.1362(11) 0.1282(11) 0.0717(7) 0.0351(7) -0.0626(8) -0.0720(10)
Cl3 0.1257(10) 0.1038(9) 0.1347(11) -0.0279(8) -0.0244(8) -0.0885(9)
Cl4 0.1226(10) 0.0863(8) 0.0590(6) 0.0134(5) -0.0474(6) -0.0394(7)
N1 0.0598(16) 0.0460(15) 0.0538(16) 0.0051(11) -0.0282(13) -0.0314(14)
N2 0.0563(15) 0.0506(16) 0.0514(15) 0.0039(11) -0.0292(13) -0.0311(14)
N3 0.0561(16) 0.0452(15) 0.0553(16) 0.0063(12) -0.0286(13) -0.0289(13)
N4 0.0577(16) 0.0566(16) 0.0476(15) 0.0024(12) -0.0240(13) -0.0358(14)
C1 0.070(2) 0.058(2) 0.0516(19) 0.0062(15) -0.0295(17) -0.0376(19)
C2 0.102(3) 0.075(2) 0.057(2) 0.0095(18) -0.042(2) -0.059(2)
C3 0.093(3) 0.065(2) 0.061(2) 0.0047(17) -0.041(2) -0.050(2)
C4 0.064(2) 0.0529(19) 0.057(2) 0.0051(15) -0.0325(17) -0.0355(18)
C5 0.061(2) 0.0461(18) 0.063(2) 0.0088(15) -0.0355(17) -0.0323(17)
C6 0.0583(19) 0.0494(19) 0.060(2) 0.0112(15) -0.0336(17) -0.0321(17)
C7 0.063(2) 0.068(2) 0.066(2) 0.0152(17) -0.0299(18) -0.045(2)
C8 0.064(2) 0.063(2) 0.056(2) 0.0121(16) -0.0288(17) -0.0384(19)
C9 0.0534(18) 0.0449(18) 0.0574(19) 0.0053(14) -0.0245(16) -0.0273(16)
C10 0.060(2) 0.0456(18) 0.0546(19) 0.0013(14) -0.0271(16) -0.0264(17)
C11 0.064(2) 0.0461(18) 0.0538(19) 0.0067(14) -0.0334(17) -0.0299(17)
C12 0.089(3) 0.062(2) 0.069(2) 0.0183(17) -0.053(2) -0.049(2)
C13 0.079(2) 0.067(2) 0.071(2) 0.0138(18) -0.046(2) -0.048(2)
C14 0.0585(19) 0.0469(18) 0.059(2) 0.0040(14) -0.0317(17) -0.0304(17)
C15 0.0534(18) 0.0466(18) 0.0578(19) 0.0001(14) -0.0233(16) -0.0305(16)
C16 0.0551(19) 0.0453(18) 0.0518(18) 0.0017(14) -0.0200(15) -0.0293(16)
C17 0.068(2) 0.054(2) 0.057(2) 0.0036(15) -0.0218(17) -0.0397(19)
C18 0.077(2) 0.063(2) 0.056(2) 0.0132(16) -0.0304(18) -0.045(2)
C19 0.0570(19) 0.057(2) 0.0505(19) 0.0040(15) -0.0223(16) -0.0334(17)
C20 0.060(2) 0.057(2) 0.0518(19) 0.0037(15) -0.0262(16) -0.0311(18)
C21 0.067(2) 0.052(2) 0.063(2) 0.0107(15) -0.0346(18) -0.0392(18)
C22 0.083(3) 0.047(2) 0.087(3) 0.0150(17) -0.053(2) -0.039(2)
C23 0.082(3) 0.063(2) 0.083(3) 0.0119(19) -0.046(2) -0.049(2)
C24 0.085(3) 0.056(2) 0.072(2) -0.0005(17) -0.026(2) -0.048(2)
C25 0.084(3) 0.044(2) 0.083(3) 0.0098(17) -0.038(2) -0.033(2)
C26 0.070(2) 0.057(2) 0.081(3) 0.0156(18) -0.042(2) -0.035(2)
C31 0.062(2) 0.0481(19) 0.0571(19) 0.0075(14) -0.0308(17) -0.0331(17)
C32 0.067(2) 0.054(2) 0.057(2) 0.0032(15) -0.0304(17) -0.0341(18)
C33 0.078(2) 0.059(2) 0.068(2) 0.0197(17) -0.040(2) -0.042(2)
C34 0.075(2) 0.089(3) 0.058(2) 0.0185(19) -0.0374(19) -0.049(2)
C35 0.091(3) 0.072(3) 0.056(2) -0.0014(18) -0.030(2) -0.046(2)
C36 0.082(3) 0.048(2) 0.067(2) 0.0031(16) -0.037(2) -0.031(2)
C41 0.060(2) 0.0483(19) 0.060(2) 0.0069(15) -0.0310(17) -0.0330(17)
C42 0.071(2) 0.070(2) 0.058(2) -0.0059(17) -0.0177(18) -0.048(2)
C43 0.078(3) 0.077(3) 0.071(2) -0.0170(19) -0.018(2) -0.050(2)
C44 0.077(2) 0.061(2) 0.078(3) -0.0004(18) -0.034(2) -0.047(2)
C45 0.074(3) 0.078(3) 0.087(3) -0.008(2) -0.016(2) -0.055(2)
C46 0.070(2) 0.062(2) 0.074(2) -0.0124(18) -0.015(2) -0.040(2)
C51 0.068(2) 0.056(2) 0.0518(19) 0.0052(15) -0.0291(17) -0.0365(19)
C52 0.066(2) 0.083(3) 0.054(2) 0.0079(18) -0.0307(19) -0.027(2)
C53 0.068(2) 0.088(3) 0.053(2) 0.0022(19) -0.0195(19) -0.028(2)
C54 0.082(3) 0.056(2) 0.0467(19) 0.0029(15) -0.030(2) -0.030(2)
C55 0.088(3) 0.095(3) 0.077(3) 0.029(2) -0.054(3) -0.046(3)
C56 0.066(2) 0.105(3) 0.075(3) 0.019(2) -0.029(2) -0.047(3)
C61 0.088(3) 0.074(3) 0.098(4) -0.018(3) -0.050(3) -0.017(3)
O1 0.059(3) 0.077(3) 0.096(4) 0.019(3) 0.006(3) -0.019(3)
C62 0.060(4) 0.063(4) 0.103(5) 0.024(4) -0.044(4) -0.014(3)
C63 0.152(9) 0.063(5) 0.152(8) 0.001(5) -0.071(7) -0.052(6)
O1' 0.087(7) 0.098(7) 0.107(7) 0.033(6) -0.026(5) -0.009(5)
C62' 0.088(7) 0.098(8) 0.092(8) 0.010(6) -0.025(6) -0.056(6)
C63' 0.133(10) 0.142(10) 0.114(9) -0.005(7) -0.029(7) -0.083(8)
C64 0.098(4) 0.193(7) 0.146(6) 0.062(5) -0.080(4) -0.053(5)

loop_
_atom_type_symbol
_atom_type_description
_atom_type_scat_dispersion_real
_atom_type_scat_dispersion_imag
_atom_type_scat_source
C C 0.0033 0.0016 'International Tables Vol C Tables 4.2.6.8 and 6.1.1.4'
H H 0.0000 0.0000 'International Tables Vol C Tables 4.2.6.8 and 6.1.1.4'
N N 0.0061 0.0033 'International Tables Vol C Tables 4.2.6.8 and 6.1.1.4'
O O 0.0106 0.0060 'International Tables Vol C Tables 4.2.6.8 and 6.1.1.4'
Cl Cl 0.1484 0.1585 'International Tables Vol C Tables 4.2.6.8 and 6.1.1.4'
Co Co 0.3494 0.9721 'International Tables Vol C Tables 4.2.6.8 and 6.1.1.4'

loop_
_geom_angle_atom_site_label_1
_geom_angle_atom_site_label_2
_geom_angle_atom_site_label_3
_geom_angle
C61 Co1 N2 100.20(19)
C61 Co1 N1 89.22(15)
N2 Co1 N1 89.71(10)
C61 Co1 N4 92.87(19)
N2 Co1 N4 166.93(11)
N1 Co1 N4 90.16(10)
C61 Co1 N3 92.80(15)
N2 Co1 N3 89.79(10)
N1 Co1 N3 177.97(11)
N4 Co1 N3 89.88(10)
C1 N1 C4 104.8(3)
C1 N1 Co1 126.5(2)
C4 N1 Co1 127.2(2)
C6 N2 C9 103.4(3)
C6 N2 Co1 128.6(2)
C9 N2 Co1 128.0(2)
C11 N3 C14 104.9(2)
C11 N3 Co1 127.0(2)
C14 N3 Co1 127.2(2)
C19 N4 C16 104.2(3)
C19 N4 Co1 127.5(2)
C16 N4 Co1 128.4(2)
C20 C1 N1 125.5(3)
C20 C1 C2 123.9(3)
N1 C1 C2 110.5(3)
C3 C2 C1 107.4(3)
C2 C3 C4 107.9(3)
C5 C4 N1 124.7(3)
C5 C4 C3 125.9(3)
N1 C4 C3 109.3(3)
C4 C5 C6 122.5(3)
C4 C5 C21 118.5(3)
C6 C5 C21 119.0(3)
N2 C6 C5 124.5(3)
N2 C6 C7 111.4(3)
C5 C6 C7 123.8(3)
C8 C7 C6 106.8(3)
C7 C8 C9 106.9(3)
N2 C9 C10 124.3(3)
N2 C9 C8 111.1(3)
C10 C9 C8 124.5(3)
C11 C10 C9 122.6(3)
C11 C10 C31 119.4(3)
C9 C10 C31 118.0(3)
C10 C11 N3 124.8(3)
C10 C11 C12 125.0(3)
N3 C11 C12 109.9(3)
C13 C12 C11 107.3(3)
C12 C13 C14 107.4(3)
C15 C14 N3 125.3(3)
C15 C14 C13 124.4(3)
N3 C14 C13 110.3(3)
C14 C15 C16 122.7(3)
C14 C15 C41 118.7(3)
C16 C15 C41 118.6(3)
N4 C16 C15 124.5(3)
N4 C16 C17 110.5(3)
C15 C16 C17 124.8(3)
C18 C17 C16 107.3(3)
C17 C18 C19 106.9(3)
N4 C19 C20 125.0(3)
N4 C19 C18 111.0(3)
C20 C19 C18 124.0(3)
C1 C20 C19 122.6(3)
C1 C20 C51 119.7(3)
C19 C20 C51 117.8(3)
C22 C21 C26 117.8(3)
C22 C21 C5 121.8(3)
C26 C21 C5 120.4(3)
C21 C22 C23 121.6(3)
C24 C23 C22 118.6(3)
C25 C24 C23 121.3(3)
C25 C24 Cl1 119.7(3)
C23 C24 Cl1 118.9(3)
C24 C25 C26 120.0(3)
C25 C26 C21 120.6(3)
C32 C31 C36 117.9(3)
C32 C31 C10 120.7(3)
C36 C31 C10 121.4(3)
C33 C32 C31 121.7(3)
C32 C33 C34 118.4(3)
C35 C34 C33 121.5(3)
C35 C34 Cl2 119.6(3)
C33 C34 Cl2 118.9(3)
C34 C35 C36 118.7(3)
C35 C36 C31 121.7(3)
C46 C41 C42 118.4(3)
C46 C41 C15 122.7(3)
C42 C41 C15 119.0(3)
C41 C42 C43 120.5(3)
C44 C43 C42 120.0(3)
C43 C44 C45 121.3(3)
C43 C44 Cl3 119.5(3)
C45 C44 Cl3 119.3(3)
C44 C45 C46 118.4(4)
C41 C46 C45 121.4(3)
C56 C51 C52 118.1(3)
C56 C51 C20 121.8(3)
C52 C51 C20 120.1(3)
C51 C52 C53 120.8(3)
C54 C53 C52 119.1(4)
C55 C54 C53 121.3(3)
C55 C54 Cl4 119.6(3)
C53 C54 Cl4 119.1(3)
C54 C55 C56 119.4(4)
C51 C56 C55 121.3(4)
O1 C61 O1' 127.1(6)
O1 C61 C62' 62.4(5)
O1' C61 C62' 111.6(7)
O1 C61 C62 118.4(5)
O1' C61 C62 40.7(5)
C62' C61 C62 73.3(5)
O1 C61 Co1 116.6(4)
O1' C61 Co1 104.8(6)
C62' C61 Co1 131.9(6)
C62 C61 Co1 124.9(4)
C61 C62 C63 101.5(5)
C61 C62 C64 106.4(5)
C63 C62 C64 120.7(7)
C61 C62' C63' 90.0(10)
C61 C62' C64 110.1(7)
C63' C62' C64 113.8(12)
C62' C64 C62 67.9(5)

loop_
_geom_bond_atom_site_label_1
_geom_bond_atom_site_label_2
_geom_bond_distance
Co1 C61 1.922(5)
Co1 N2 1.946(3)
Co1 N1 1.952(2)
Co1 N4 1.955(3)
Co1 N3 1.956(2)
Cl1 C24 1.748(3)
Cl2 C34 1.745(4)
Cl3 C44 1.737(3)
Cl4 C54 1.741(3)
N1 C1 1.382(4)
N1 C4 1.400(4)
N2 C6 1.383(4)
N2 C9 1.383(4)
N3 C11 1.377(4)
N3 C14 1.385(4)
N4 C19 1.378(4)
N4 C16 1.386(4)
C1 C20 1.372(5)
C1 C2 1.434(5)
C2 C3 1.331(5)
C3 C4 1.441(4)
C4 C5 1.382(5)
C5 C6 1.393(4)
C5 C21 1.490(4)
C6 C7 1.427(5)
C7 C8 1.342(5)
C8 C9 1.431(5)
C9 C10 1.403(4)
C10 C11 1.376(5)
C10 C31 1.503(4)
C11 C12 1.442(4)
C12 C13 1.335(5)
C13 C14 1.429(4)
C14 C15 1.383(4)
C15 C16 1.393(4)
C15 C41 1.496(4)
C16 C17 1.430(5)
C17 C18 1.339(5)
C18 C19 1.432(5)
C19 C20 1.400(4)
C20 C51 1.497(5)
C21 C22 1.388(5)
C21 C26 1.391(5)
C22 C23 1.391(5)
C23 C24 1.372(5)
C24 C25 1.359(5)
C25 C26 1.388(5)
C31 C32 1.380(4)
C31 C36 1.389(5)
C32 C33 1.378(5)
C33 C34 1.384(5)
C34 C35 1.373(5)
C35 C36 1.374(5)
C41 C46 1.376(5)
C41 C42 1.384(5)
C42 C43 1.391(5)
C43 C44 1.345(5)
C44 C45 1.383(5)
C45 C46 1.392(5)
C51 C56 1.370(5)
C51 C52 1.380(5)
C52 C53 1.391(5)
C53 C54 1.363(5)
C54 C55 1.348(6)
C55 C56 1.386(6)
C61 O1 1.314(6)
C61 O1' 1.352(8)
C61 C62' 1.429(8)
C61 C62 1.486(7)
C62 C63 1.557(8)
C62 C64 1.565(7)
C62' C63' 1.535(10)
C62' C64 1.550(9)

loop_
_platon_squeeze_void_nr
_platon_squeeze_void_average_x
_platon_squeeze_void_average_y
_platon_squeeze_void_average_z
_platon_squeeze_void_volume
_platon_squeeze_void_count_electrons
1 -0.016 0.000 0.000 475.1 32.3
